data_4347714
loop_
_publ_author_name
'Hollering, Manuela'
'Weiss, Daniel T.'
'Bitzer, Mario J.'
'Jandl, Christian'
'K\"uhn, Fritz E'

_publ_section_title
;
 Controlling Coordination Geometries: Ru-Carbene Complexes with Tetra-NHC
 Ligands.
;
_journal_issue 12
_journal_name_full 'Inorganic chemistry'
_journal_page_first 6010
_journal_page_last 6017
_journal_paper_doi 10.1021/acs.inorgchem.6b00509
_journal_volume 55
_journal_year 2016
_chemical_compound_source 'see text'
_chemical_formula_moiety 'C23 H30 N11 Ru, 3(F6 P), C2 H3 N'
_chemical_formula_sum 'C25 H33 F18 N12 P3 Ru'
_chemical_formula_weight 1037.61
_space_group_IT_number 2
_space_group_name_Hall '-P 1'
_space_group_name_H-M_alt 'P -1'
_symmetry_cell_setting triclinic
_symmetry_Int_Tables_number 2
_symmetry_space_group_name_Hall '-P 1'
_symmetry_space_group_name_H-M 'P -1'
_atom_sites_solution_hydrogens geom
_cell_angle_alpha 74.185(5)
_cell_angle_beta 72.066(6)
_cell_angle_gamma 61.928(5)
_cell_formula_units_Z 2
_cell_length_a 11.8988(16)
_cell_length_b 11.9529(15)
_cell_length_c 16.805(2)
_cell_measurement_reflns_used 9017
_cell_measurement_temperature 123
_cell_measurement_theta_max 30.6089
_cell_measurement_theta_min 2.5777
_cell_volume 1983.1(4)
_computing_cell_refinement 'SAINT (Bruker, 2012)'
_computing_data_collection 'APEX II Control Software (Bruker, 2013)'
_computing_data_reduction 'SAINT (Bruker, 2012)'
_computing_molecular_graphics 'PLATON (Spek, 2011)'
_computing_publication_material 'PLATON (Spek, 2011), enCIFer (Allen, 2004)'
_computing_structure_refinement 'SHELXL2014 (Sheldrick, 2014), SHELXLE (Huebschle, 2011)'
_computing_structure_solution 'SHELXS97 (Sheldrick, 1997)'
_diffrn_ambient_temperature 123
_diffrn_detector ' CCD plate '
_diffrn_detector_area_resol_mean 16
_diffrn_measured_fraction_theta_full 0.999
_diffrn_measured_fraction_theta_max 0.998
_diffrn_measurement_device ' \k-geometry diffractometer '
_diffrn_measurement_device_type ' Bruker APEX-II CCD '
_diffrn_measurement_method ' phi- and omega-rotation '
_diffrn_radiation_monochromator 'MONTEL optic'
_diffrn_radiation_probe x-ray
_diffrn_radiation_source 'rotating anode FR591'
_diffrn_radiation_type MoK\a
_diffrn_radiation_wavelength 0.71073
_diffrn_reflns_av_R_equivalents 0.0406
_diffrn_reflns_av_sigmaI/netI 0.0196
_diffrn_reflns_limit_h_max 14
_diffrn_reflns_limit_h_min -14
_diffrn_reflns_limit_k_max 14
_diffrn_reflns_limit_k_min -14
_diffrn_reflns_limit_l_max 20
_diffrn_reflns_limit_l_min -20
_diffrn_reflns_number 82274
_diffrn_reflns_reduction_process
;
;
_diffrn_reflns_theta_full 25.24
_diffrn_reflns_theta_max 26.37
_diffrn_reflns_theta_min 1.95
_exptl_absorpt_coefficient_mu 0.639
_exptl_absorpt_correction_T_max 0.7461
_exptl_absorpt_correction_T_min 0.7031
_exptl_absorpt_correction_type multi-scan
_exptl_absorpt_process_details 'SADABS, Bruker, 2008b'
_exptl_crystal_colour 'light purple'
_exptl_crystal_density_diffrn 1.738
_exptl_crystal_density_method 'Not Measured'
_exptl_crystal_description fragment
_exptl_crystal_F_000 1036
_exptl_crystal_size_max 0.413
_exptl_crystal_size_mid 0.298
_exptl_crystal_size_min 0.266
_refine_diff_density_max 1.251
_refine_diff_density_min -0.855
_refine_diff_density_rms 0.080
_refine_ls_extinction_method none
_refine_ls_goodness_of_fit_ref 1.021
_refine_ls_hydrogen_treatment constr
_refine_ls_matrix_type full
_refine_ls_number_parameters 719
_refine_ls_number_reflns 8090
_refine_ls_number_restraints 459
_refine_ls_restrained_S_all 1.049
_refine_ls_R_factor_all 0.0365
_refine_ls_R_factor_gt 0.0347
_refine_ls_shift/su_max 0.001
_refine_ls_shift/su_mean 0.000
_refine_ls_structure_factor_coef Fsqd
_refine_ls_weighting_details 'W=1/[\S^2^(FO^2^)+(0.0464P)^2^+3.6564P] WHERE P=(FO^2^+2FC^2^)/3'
_refine_ls_weighting_scheme calc
_refine_ls_wR_factor_gt 0.0906
_refine_ls_wR_factor_ref 0.0920
_reflns_number_gt 7652
_reflns_number_total 8090
_reflns_threshold_expression i>2\s(i)
_cod_data_source_file ic6b00509_si_002.cif
_cod_data_source_block compound_1b
_cod_database_code 4347714

loop_
_symmetry_equiv_pos_site_id
_symmetry_equiv_pos_as_xyz
1 x,y,z
2 -x,-y,-z

loop_
_atom_site_aniso_label
_atom_site_aniso_U_11
_atom_site_aniso_U_22
_atom_site_aniso_U_33
_atom_site_aniso_U_23
_atom_site_aniso_U_13
_atom_site_aniso_U_12
Ru1 0.0128(1) 0.0173(1) 0.0189(1) -0.0015(1) -0.0046(1) -0.0068(1)
P1 0.0286(4) 0.0318(4) 0.0346(4) -0.0107(3) -0.0040(3) -0.0076(3)
P4 0.0196(4) 0.0247(5) 0.0350(5) -0.0095(4) 0.0036(4) -0.0124(4)
P2 0.0253(4) 0.0345(4) 0.0399(4) -0.0152(3) -0.0043(3) -0.0019(3)
N1 0.0186(10) 0.0286(11) 0.0207(10) -0.0014(8) -0.0045(8) -0.0138(9)
F1 0.0536(15) 0.0695(19) 0.0713(18) -0.0275(15) -0.0332(13) 0.0096(14)
F1A 0.054(2) 0.073(3) 0.070(3) -0.025(2) -0.013(2) -0.013(2)
F2 0.0441(15) 0.0415(14) 0.0774(18) -0.0129(13) -0.0245(14) -0.0009(11)
N2 0.0191(10) 0.0216(10) 0.0274(11) 0.0026(8) -0.0048(8) -0.0099(8)
F2A 0.040(4) 0.039(4) 0.086(4) -0.021(3) -0.026(4) -0.002(3)
N3 0.0148(10) 0.0230(11) 0.0309(12) -0.0002(9) -0.0046(8) -0.0046(8)
F3 0.0554(14) 0.0683(15) 0.0815(17) -0.0359(13) -0.0070(13) -0.0292(12)
P3 0.0267(5) 0.0512(7) 0.0333(6) -0.0156(5) -0.0134(4) -0.0033(5)
F3A 0.069(3) 0.063(3) 0.062(3) -0.024(3) -0.005(3) -0.022(3)
N4 0.0146(10) 0.0268(11) 0.0236(11) -0.0012(8) -0.0023(8) -0.0057(8)
F4 0.0714(17) 0.0576(16) 0.0490(14) -0.0093(12) 0.0032(13) -0.0204(13)
F4A 0.068(2) 0.056(2) 0.075(3) -0.016(2) -0.013(2) -0.009(2)
F5 0.0611(15) 0.0417(13) 0.0899(19) -0.0266(13) -0.0265(14) -0.0123(11)
N5 0.0175(10) 0.0242(10) 0.0215(10) -0.0024(8) -0.0048(8) -0.0073(8)
F5A 0.069(3) 0.064(3) 0.067(3) -0.026(3) -0.012(3) -0.012(3)
N6 0.0183(10) 0.0267(11) 0.0230(10) -0.0024(8) -0.0065(8) -0.0113(8)
F6 0.0634(16) 0.0797(18) 0.0498(14) -0.0172(13) 0.0041(12) -0.0223(14)
F6A 0.057(2) 0.062(2) 0.072(2) -0.016(2) -0.007(2) -0.020(2)
N7 0.0157(10) 0.0262(11) 0.0210(11) -0.0072(9) -0.0044(8) -0.0087(9)
N7A 0.020(2) 0.028(2) 0.025(2) -0.006(2) -0.0032(19) -0.0114(19)
N8 0.0212(11) 0.0337(16) 0.0283(15) -0.0073(14) -0.0043(10) -0.0149(10)
N8A 0.023(2) 0.031(2) 0.028(2) -0.007(2) -0.0041(19) -0.014(2)
N9 0.0193(10) 0.0232(10) 0.0221(10) -0.0038(8) -0.0063(8) -0.0090(9)
N10 0.0188(10) 0.0232(11) 0.0261(11) -0.0014(8) -0.0083(8) -0.0092(8)
N11 0.0171(10) 0.0242(10) 0.0259(11) -0.0029(8) -0.0056(8) -0.0097(8)
C1 0.0178(15) 0.0373(18) 0.0254(19) -0.0050(16) -0.0005(14) -0.0136(13)
C1A 0.007(5) 0.023(6) 0.028(5) -0.009(6) -0.001(4) -0.005(5)
C2 0.0176(11) 0.0243(12) 0.0179(11) -0.0031(9) -0.0043(9) -0.0103(9)
C3 0.0311(14) 0.0338(14) 0.0285(13) 0.0036(11) -0.0073(11) -0.0232(12)
C4 0.0315(14) 0.0252(13) 0.0362(15) 0.0049(11) -0.0086(12) -0.0165(11)
C5 0.0189(12) 0.0230(12) 0.0319(14) 0.0053(10) -0.0063(10) -0.0070(10)
C6 0.0147(11) 0.0223(12) 0.0246(12) 0.0003(9) -0.0069(9) -0.0082(9)
C7 0.0167(12) 0.0271(14) 0.0403(16) -0.0053(12) -0.0018(11) 0.0007(10)
C8 0.0165(12) 0.0344(15) 0.0360(15) -0.0088(12) 0.0005(11) -0.0010(11)
C9 0.0165(11) 0.0297(13) 0.0210(12) 0.0009(10) -0.0032(9) -0.0079(10)
C10 0.0167(11) 0.0170(11) 0.0219(12) -0.0021(9) -0.0043(9) -0.0072(9)
C11 0.0283(13) 0.0300(13) 0.0218(12) -0.0011(10) -0.0086(10) -0.0125(11)
C12 0.0278(13) 0.0331(14) 0.0235(13) 0.0002(10) -0.0114(10) -0.0152(11)
C13 0.0162(17) 0.0224(18) 0.0299(16) -0.0097(18) -0.0052(13) -0.0058(16)
C13A 0.021(4) 0.029(4) 0.025(4) -0.008(4) -0.001(4) -0.014(3)
C14 0.0177(12) 0.0326(13) 0.0236(13) -0.0096(11) -0.0029(10) -0.0107(10)
C14A 0.021(2) 0.030(2) 0.027(2) -0.006(2) -0.003(2) -0.012(2)
C15 0.0205(12) 0.0271(14) 0.0268(15) -0.0079(12) -0.0055(11) -0.0080(10)
C15A 0.021(2) 0.027(2) 0.025(2) -0.008(2) -0.005(2) -0.009(2)
C16 0.0260(12) 0.0292(13) 0.0295(14) -0.0065(12) -0.0038(11) -0.0130(10)
C16A 0.023(2) 0.029(2) 0.026(2) -0.007(2) -0.0045(19) -0.011(2)
C17 0.0263(16) 0.054(3) 0.041(2) -0.011(2) -0.0004(16) -0.0263(16)
C17A 0.025(4) 0.038(5) 0.031(6) -0.007(5) -0.003(4) -0.019(4)
C18 0.0228(12) 0.0282(13) 0.0219(12) -0.0056(10) -0.0077(10) -0.0107(11)
C19 0.0275(14) 0.0353(15) 0.0324(15) -0.0159(12) -0.0056(11) -0.0037(12)
C20 0.0219(12) 0.0267(13) 0.0289(13) -0.0009(10) -0.0089(10) -0.0116(10)
C21 0.0413(17) 0.0312(15) 0.0449(17) 0.0069(12) -0.0165(14) -0.0248(13)
C22 0.0192(12) 0.0257(13) 0.0290(13) -0.0044(10) -0.0069(10) -0.0081(10)
C23 0.0373(16) 0.0458(18) 0.0404(17) -0.0126(14) -0.0210(14) -0.0109(14)
F16 0.0421(14) 0.087(2) 0.0437(14) -0.0137(14) -0.0055(11) -0.0435(15)
F16A 0.058(6) 0.040(5) 0.054(6) -0.020(5) 0.020(5) -0.037(5)
F17 0.0625(18) 0.0303(12) 0.0463(15) -0.0052(10) -0.0018(13) -0.0193(12)
F17A 0.043(5) 0.072(6) 0.048(5) -0.002(5) 0.002(4) -0.002(5)
F18 0.0350(10) 0.0513(11) 0.0463(11) -0.0215(9) 0.0152(8) -0.0221(9)
F7 0.0393(12) 0.0444(12) 0.104(2) 0.0049(12) 0.0098(12) -0.0121(10)
F8 0.0307(10) 0.0675(14) 0.0401(11) -0.0043(9) -0.0051(8) -0.0112(9)
F9 0.0375(12) 0.102(2) 0.0779(17) -0.0309(15) -0.0240(11) -0.0141(12)
F10 0.0355(11) 0.0484(12) 0.124(2) -0.0521(14) -0.0174(12) 0.0010(9)
F11 0.0614(13) 0.0565(13) 0.0359(10) -0.0082(9) -0.0175(9) -0.0157(10)
F12 0.0481(12) 0.0324(10) 0.0587(13) -0.0097(9) 0.0068(10) -0.0010(9)
F13 0.0395(12) 0.102(2) 0.0529(13) -0.0102(13) -0.0110(10) -0.0233(12)
F14 0.0622(14) 0.0693(15) 0.0588(13) -0.0277(11) -0.0331(11) -0.0070(11)
F15 0.0476(12) 0.0598(13) 0.0564(13) -0.0144(10) -0.0304(10) -0.0013(10)
N12A 0.037(3) 0.067(3) 0.117(5) -0.049(4) 0.011(3) -0.022(2)
C24A 0.059(3) 0.047(3) 0.121(5) -0.036(3) 0.029(3) -0.034(3)
C25A 0.079(4) 0.046(3) 0.125(5) -0.032(3) 0.045(4) -0.031(3)
N12 0.051(6) 0.061(5) 0.118(7) -0.037(5) 0.029(6) -0.024(5)
C24 0.061(5) 0.051(4) 0.121(5) -0.036(4) 0.027(4) -0.032(4)
C25 0.076(6) 0.051(5) 0.121(7) -0.033(5) 0.034(6) -0.033(5)

loop_
_atom_site_label
_atom_site_type_symbol
_atom_site_thermal_displace_type
_atom_site_fract_x
_atom_site_fract_y
_atom_site_fract_z
_atom_site_occupancy
_atom_site_U_iso_or_equiv
_atom_site_calc_flag
_atom_site_refinement_flags
_atom_site_disorder_assembly
_atom_site_disorder_group
Ru1 Ru Uani 0.49212(2) 0.32751(2) 0.28439(2) 1.000 0.0161(1) d . . .
P1 P Uani 0.20601(7) 0.39568(7) 0.63741(5) 1.000 0.0333(2) d . . .
P4 P Uani 0.00000 1.00000 0.50000 1.000 0.0264(3) d SP . .
P2 P Uani 0.20115(7) 0.80745(8) 0.15232(5) 1.000 0.0363(2) d . . .
N1 N Uani 0.3314(2) 0.1647(2) 0.39088(13) 1.000 0.0215(6) d . . .
F1 F Uani 0.3422(3) 0.2835(3) 0.6595(2) 0.828(3) 0.0709(10) d DUP B 7
F1A F Uani 0.3452(9) 0.3279(12) 0.6443(9) 0.172(3) 0.0683(16) d DUP B 8
F2 F Uani 0.0733(3) 0.5032(3) 0.6171(2) 0.828(3) 0.0577(9) d DUP B 7
N2 N Uani 0.5374(2) 0.0553(2) 0.36749(14) 1.000 0.0236(6) d . . .
F2A F Uani 0.0488(9) 0.4845(12) 0.6273(9) 0.172(3) 0.055(2) d DUP B 8
N3 N Uani 0.7199(2) 0.0676(2) 0.26412(14) 1.000 0.0252(6) d . . .
F3 F Uani 0.2357(3) 0.4971(3) 0.6615(2) 0.828(3) 0.0636(9) d DUP B 7
P3 P Uani 1.00000 0.50000 0.00000 1.000 0.0387(3) d SP . .
F3A F Uani 0.1592(12) 0.4576(11) 0.7222(6) 0.172(3) 0.0662(17) d DUP B 8
N4 N Uani 0.7170(2) 0.1957(2) 0.14786(14) 1.000 0.0240(6) d . . .
F4 F Uani 0.1395(3) 0.3701(3) 0.73429(17) 0.828(3) 0.0660(9) d DUP B 7
F4A F Uani 0.1680(12) 0.2870(10) 0.6878(8) 0.172(3) 0.0727(14) d DUP B 8
F5 F Uani 0.1792(3) 0.2891(2) 0.6164(2) 0.828(3) 0.0618(9) d DUP B 7
N5 N Uani 0.5272(2) 0.3441(2) 0.09707(13) 1.000 0.0218(6) d . . .
F5A F Uani 0.2350(13) 0.3515(12) 0.5500(7) 0.172(3) 0.0704(17) d DUP B 8
N6 N Uani 0.3251(2) 0.3993(2) 0.14757(13) 1.000 0.0217(6) d . . .
F6 F Uani 0.2798(3) 0.4163(3) 0.54267(18) 0.828(3) 0.0701(9) d DUP B 7
F6A F Uani 0.2263(12) 0.5254(10) 0.5851(7) 0.172(3) 0.0662(12) d DUP B 8
N7 N Uani 0.1590(2) 0.3259(2) 0.21452(15) 0.829(3) 0.0201(6) d DUP A 3
N7A N Uani 0.1635(8) 0.2239(12) 0.3177(6) 0.171(3) 0.0238(12) d DUP A 4
N8 N Uani 0.0326(3) 0.2319(4) 0.2412(3) 0.829(3) 0.0260(8) d DUP A 3
N8A N Uani 0.0402(10) 0.214(3) 0.2517(14) 0.171(3) 0.0260(12) d DUP A 4
N9 N Uani 0.3192(2) 0.4759(2) 0.33883(13) 1.000 0.0210(6) d . . .
N10 N Uani 0.5504(2) 0.4776(2) 0.22968(13) 1.000 0.0222(6) d . . .
N11 N Uani 0.5592(2) 0.3112(2) 0.39082(13) 1.000 0.0219(6) d . . .
C1 C Uani 0.1993(3) 0.2677(4) 0.4085(2) 0.829(3) 0.0270(10) d UP A 3
C1A C Uani 0.1824(19) 0.4774(18) 0.1989(15) 0.171(3) 0.019(3) d UP A 4
C2 C Uani 0.4444(2) 0.1777(2) 0.35082(15) 1.000 0.0192(7) d . . .
C3 C Uani 0.3548(3) 0.0390(3) 0.42848(17) 1.000 0.0288(8) d . . .
C4 C Uani 0.4837(3) -0.0294(3) 0.41429(18) 1.000 0.0308(8) d . . .
C5 C Uani 0.6765(2) 0.0207(3) 0.35073(17) 1.000 0.0272(7) d . . .
C6 C Uani 0.6552(2) 0.1912(2) 0.23023(16) 1.000 0.0205(7) d . . .
C7 C Uani 0.8188(3) -0.0036(3) 0.20367(19) 1.000 0.0332(8) d . . .
C8 C Uani 0.8170(3) 0.0772(3) 0.13061(19) 1.000 0.0338(8) d . . .
C9 C Uani 0.6654(2) 0.3083(3) 0.08700(16) 1.000 0.0244(7) d . . .
C10 C Uani 0.4387(2) 0.3584(2) 0.17225(15) 1.000 0.0186(7) d . . .
C11 C Uani 0.4702(3) 0.3733(3) 0.02909(17) 1.000 0.0264(7) d . . .
C12 C Uani 0.3430(3) 0.4086(3) 0.06077(16) 1.000 0.0266(8) d . . .
C13 C Uani 0.2008(4) 0.4285(4) 0.2020(3) 0.829(3) 0.0225(10) d DUP A 3
C13A C Uani 0.2037(15) 0.256(2) 0.3796(10) 0.171(3) 0.024(2) d DUP A 4
C14 C Uani 0.0360(3) 0.3449(3) 0.22665(19) 0.829(3) 0.0238(7) d DUP A 3
C14A C Uani 0.0408(8) 0.2543(14) 0.3177(7) 0.171(3) 0.0256(12) d DUP A 4
C15 C Uani 0.2373(3) 0.1953(3) 0.2207(2) 0.829(3) 0.0247(8) d DUP A 3
C15A C Uani 0.2433(9) 0.1679(18) 0.2466(8) 0.171(3) 0.0239(12) d DUP A 4
C16 C Uani 0.1579(3) 0.1368(3) 0.2377(2) 0.829(3) 0.0278(8) d DUP A 3
C16A C Uani 0.1664(11) 0.1601(17) 0.2061(8) 0.171(3) 0.0255(12) d DUP A 4
C17 C Uani -0.0861(4) 0.2118(5) 0.2569(3) 0.829(3) 0.0374(13) d DUP A 3
C17A C Uani -0.0781(13) 0.235(2) 0.2276(11) 0.171(3) 0.029(3) d DUP A 4
C18 C Uani 0.2324(2) 0.5600(2) 0.36755(16) 1.000 0.0232(7) d . . .
C19 C Uani 0.1178(3) 0.6656(3) 0.40539(19) 1.000 0.0335(8) d . . .
C20 C Uani 0.5693(2) 0.5669(3) 0.20643(17) 1.000 0.0251(7) d . . .
C21 C Uani 0.5931(3) 0.6822(3) 0.1743(2) 1.000 0.0361(9) d . . .
C22 C Uani 0.5865(2) 0.3164(2) 0.44852(17) 1.000 0.0247(7) d . . .
C23 C Uani 0.6204(3) 0.3246(3) 0.5224(2) 1.000 0.0394(10) d . . .
F16 F Uani 0.0907(2) 1.0094(3) 0.54898(15) 0.825(5) 0.0509(9) d UP . 5
F16A F Uani -0.0330(13) 0.8851(11) 0.5024(8) 0.175(5) 0.049(3) d UP . 6
F17 F Uani 0.0335(3) 0.8551(2) 0.54433(17) 0.825(5) 0.0491(9) d UP . 5
F17A F Uani 0.1128(13) 0.9049(16) 0.5478(8) 0.175(5) 0.068(3) d UP . 6
F18 F Uani -0.11785(18) 1.04444(19) 0.57854(12) 1.000 0.0455(6) d . . .
F7 F Uani 0.3068(2) 0.8481(2) 0.08216(19) 1.000 0.0748(9) d . . .
F8 F Uani 0.09748(18) 0.7629(2) 0.22065(12) 1.000 0.0515(7) d . . .
F9 F Uani 0.2754(2) 0.7813(3) 0.22444(17) 1.000 0.0721(10) d . . .
F10 F Uani 0.1137(2) 0.9523(2) 0.16715(19) 1.000 0.0683(9) d . . .
F11 F Uani 0.1250(2) 0.8319(2) 0.08163(12) 1.000 0.0530(7) d . . .
F12 F Uani 0.2901(2) 0.66328(18) 0.13576(14) 1.000 0.0570(7) d . . .
F13 F Uani 0.8791(2) 0.4779(3) 0.06596(15) 1.000 0.0676(9) d . . .
F14 F Uani 1.0103(2) 0.5667(2) 0.06573(15) 1.000 0.0630(8) d . . .
F15 F Uani 0.9019(2) 0.6345(2) -0.04021(14) 1.000 0.0574(7) d . . .
N12A N Uani 0.5456(7) 1.0288(9) 0.1436(6) 0.776(11) 0.073(2) d UP . 2
C24A C Uani 0.6325(8) 0.9677(6) 0.0975(6) 0.776(11) 0.078(2) d UP . 2
C25A C Uani 0.7478(8) 0.8847(6) 0.0427(6) 0.776(11) 0.094(2) d UP . 2
N12 N Uani 0.524(3) 1.038(3) 0.115(2) 0.224(11) 0.083(3) d UP . 1
C24 C Uani 0.578(3) 0.984(2) 0.073(2) 0.224(11) 0.081(3) d UP . 1
C25 C Uani 0.665(3) 0.906(2) 0.0018(19) 0.224(11) 0.090(3) d UP . 1
H1A H Uiso 0.13750 0.24560 0.39600 0.829(3) 0.0410 c RUP A 3
H1B H Uiso 0.19760 0.34830 0.37290 0.829(3) 0.0410 c RUP A 3
H1C H Uiso 0.17470 0.27780 0.46820 0.829(3) 0.0410 c RUP A 3
H1D H Uiso 0.18220 0.45800 0.25950 0.171(3) 0.0290 c RUP A 4
H1E H Uiso 0.12070 0.45270 0.18900 0.171(3) 0.0290 c RUP A 4
H1F H Uiso 0.15660 0.56960 0.17970 0.171(3) 0.0290 c RUP A 4
H3 H Uiso 0.29100 0.00770 0.45870 1.000 0.0340 c RU . .
H4 H Uiso 0.52950 -0.11840 0.43260 1.000 0.0370 c RU . .
H5A H Uiso 0.69380 0.05840 0.38880 1.000 0.0330 c RU . .
H5B H Uiso 0.72490 -0.07370 0.36180 1.000 0.0330 c RU . .
H7 H Uiso 0.87630 -0.09200 0.21250 1.000 0.0400 c RU . .
H8 H Uiso 0.87320 0.05730 0.07730 1.000 0.0410 c RU . .
H9A H Uiso 0.71220 0.28980 0.02890 1.000 0.0290 c RU . .
H9B H Uiso 0.67750 0.37980 0.09640 1.000 0.0290 c RU . .
H11 H Uiso 0.51320 0.36910 -0.02860 1.000 0.0320 c RU . .
H12 H Uiso 0.27750 0.43480 0.03000 1.000 0.0320 c RU . .
H13A H Uiso 0.13660 0.51020 0.17750 0.829(3) 0.0270 c RUP A 3
H13B H Uiso 0.20390 0.43980 0.25740 0.829(3) 0.0270 c RUP A 3
H13C H Uiso 0.20270 0.34270 0.35990 0.171(3) 0.0290 c RUP A 4
H13D H Uiso 0.14100 0.25840 0.43450 0.171(3) 0.0290 c RUP A 4
H14 H Uiso -0.03720 0.42590 0.22510 0.829(3) 0.0290 c RUP A 3
H14B H Uiso -0.03380 0.29730 0.35810 0.171(3) 0.0300 c RUP A 4
H15 H Uiso 0.32930 0.15490 0.21420 0.829(3) 0.0300 c RUP A 3
H15B H Uiso 0.33510 0.14010 0.22960 0.171(3) 0.0290 c RUP A 4
H16 H Uiso 0.18330 0.04700 0.24570 0.829(3) 0.0330 c RUP A 3
H16B H Uiso 0.19360 0.12420 0.15580 0.171(3) 0.0310 c RUP A 4
H17A H Uiso -0.09580 0.15820 0.31190 0.829(3) 0.0560 c RUP A 3
H17B H Uiso -0.07900 0.16900 0.21220 0.829(3) 0.0560 c RUP A 3
H17C H Uiso -0.16230 0.29490 0.25680 0.829(3) 0.0560 c RUP A 3
H17D H Uiso -0.06410 0.15620 0.21050 0.171(3) 0.0440 c RUP A 4
H17E H Uiso -0.09680 0.30540 0.18030 0.171(3) 0.0440 c RUP A 4
H17F H Uiso -0.15190 0.25600 0.27600 0.171(3) 0.0440 c RUP A 4
H19A H Uiso 0.12910 0.74530 0.38410 1.000 0.0500 c RU . .
H19B H Uiso 0.10730 0.64720 0.46710 1.000 0.0500 c RU . .
H19C H Uiso 0.04020 0.67490 0.39040 1.000 0.0500 c RU . .
H21A H Uiso 0.57350 0.72620 0.22160 1.000 0.0540 c RU . .
H21B H Uiso 0.53710 0.73960 0.13440 1.000 0.0540 c RU . .
H21C H Uiso 0.68470 0.65810 0.14550 1.000 0.0540 c RU . .
H23A H Uiso 0.64830 0.39400 0.50870 1.000 0.0590 c RU . .
H23B H Uiso 0.69160 0.24320 0.53870 1.000 0.0590 c RU . .
H23C H Uiso 0.54430 0.34200 0.56940 1.000 0.0590 c RU . .
H25D H Uiso 0.80760 0.81660 0.07740 0.776(11) 0.1400 c RUP . 2
H25E H Uiso 0.79190 0.93570 0.00260 0.776(11) 0.1400 c RUP . 2
H25F H Uiso 0.72100 0.84620 0.01150 0.776(11) 0.1400 c RUP . 2
H25A H Uiso 0.73200 0.93640 -0.02950 0.224(11) 0.1340 c RUP . 1
H25B H Uiso 0.61230 0.91550 -0.03670 0.224(11) 0.1340 c RUP . 1
H25C H Uiso 0.70630 0.81520 0.02570 0.224(11) 0.1340 c RUP . 1

loop_
_atom_type_symbol
_atom_type_description
_atom_type_scat_dispersion_real
_atom_type_scat_dispersion_imag
_atom_type_scat_source
C C 0.0033 0.0016 ' International Tables Vol C Tables 4.2.6.8 and 6.1.1.4'
H H 0.0000 0.0000 ' International Tables Vol C Tables 4.2.6.8 and 6.1.1.4'
F F 0.0171 0.0103 ' International Tables Vol C Tables 4.2.6.8 and 6.1.1.4'
N N 0.0061 0.0033 ' International Tables Vol C Tables 4.2.6.8 and 6.1.1.4'
P P 0.1023 0.0942 ' International Tables Vol C Tables 4.2.6.8 and 6.1.1.4'
Ru Ru -1.2594 0.8363 ' International Tables Vol C Tables 4.2.6.8 and 6.1.1.4'

loop_
_geom_angle_atom_site_label_1
_geom_angle_atom_site_label_2
_geom_angle_atom_site_label_3
_geom_angle
_geom_angle_site_symmetry_1
_geom_angle_site_symmetry_3
_geom_angle_publ_flag
N9 Ru1 N10 83.10(9) . . yes
N9 Ru1 N11 84.72(9) . . yes
N9 Ru1 C2 96.57(9) . . yes
N9 Ru1 C6 178.43(9) . . yes
N9 Ru1 C10 95.96(9) . . yes
N10 Ru1 N11 86.77(9) . . yes
N10 Ru1 C2 172.77(10) . . yes
N10 Ru1 C6 95.66(10) . . yes
N10 Ru1 C10 86.00(9) . . yes
N11 Ru1 C2 86.01(10) . . yes
N11 Ru1 C6 96.18(10) . . yes
N11 Ru1 C10 172.61(10) . . yes
C2 Ru1 C6 84.79(10) . . yes
C2 Ru1 C10 101.21(10) . . yes
C6 Ru1 C10 82.98(10) . . yes
F2 P1 F5 91.36(18) . . yes
F2 P1 F6 91.79(18) . . yes
F3 P1 F4 87.98(18) . . yes
F3 P1 F5 177.47(17) . . yes
F3 P1 F6 91.29(18) . . yes
F4 P1 F5 90.50(18) . . yes
F4 P1 F6 176.8(2) . . yes
F5 P1 F6 90.12(18) . . yes
F1A P1 F2A 175.3(7) . . yes
F1A P1 F3A 93.7(8) . . yes
F1A P1 F4A 96.3(8) . . yes
F1A P1 F5A 93.5(8) . . yes
F1A P1 F6A 90.9(7) . . yes
F2A P1 F3A 84.9(7) . . yes
F2A P1 F4A 88.2(7) . . yes
F2A P1 F5A 87.7(7) . . yes
F2A P1 F6A 84.5(7) . . yes
F3A P1 F4A 89.9(6) . . yes
F3A P1 F5A 172.0(7) . . yes
F3A P1 F6A 87.4(6) . . yes
F4A P1 F5A 92.9(7) . . yes
F4A P1 F6A 172.4(7) . . yes
F5A P1 F6A 88.9(6) . . yes
F2 P1 F4 91.39(18) . . yes
F1 P1 F2 179.20(19) . . yes
F1 P1 F3 89.65(19) . . yes
F1 P1 F4 87.90(18) . . yes
F1 P1 F5 88.28(18) . . yes
F1 P1 F6 88.93(18) . . yes
F2 P1 F3 90.70(19) . . yes
F16 P4 F17 90.60(17) . . yes
F16A P4 F18 89.6(5) . . yes
F17A P4 F18 100.0(5) . . yes
F16 P4 F18 91.60(13) 2_576 . yes
F17 P4 F18 91.63(13) 2_576 . yes
F18 P4 F18 180.00 . 2_576 yes
F16A P4 F18 90.4(5) 2_576 . yes
F17A P4 F18 80.0(5) 2_576 . yes
F16A P4 F17A 89.6(8) . . yes
F16A P4 F18 90.4(5) . 2_576 yes
F16A P4 F16A 180.00 . 2_576 yes
F16A P4 F17A 90.4(8) . 2_576 yes
F17A P4 F18 80.0(5) . 2_576 yes
F16A P4 F17A 90.4(8) 2_576 . yes
F17A P4 F17A 180.00 . 2_576 yes
F16 P4 F17 90.60(17) 2_576 2_576 yes
F16 P4 F18 88.40(13) 2_576 2_576 yes
F17 P4 F18 88.37(13) 2_576 2_576 yes
F16A P4 F18 89.6(5) 2_576 2_576 yes
F17A P4 F18 100.0(5) 2_576 2_576 yes
F16A P4 F17A 89.6(8) 2_576 2_576 yes
F16 P4 F18 91.60(13) . 2_576 yes
F17 P4 F18 88.37(13) . . yes
F16 P4 F17 89.40(17) 2_576 . yes
F17 P4 F17 180.00 . 2_576 yes
F16 P4 F18 88.40(13) . . yes
F16 P4 F16 180.00 . 2_576 yes
F16 P4 F17 89.40(17) . 2_576 yes
F17 P4 F18 91.63(13) . 2_576 yes
F7 P2 F8 178.05(13) . . yes
F7 P2 F10 90.53(14) . . yes
F7 P2 F11 90.29(14) . . yes
F7 P2 F9 90.98(16) . . yes
F9 P2 F12 89.14(15) . . yes
F10 P2 F11 89.05(14) . . yes
F10 P2 F12 178.91(15) . . yes
F11 P2 F12 90.58(13) . . yes
F8 P2 F10 91.21(14) . . yes
F8 P2 F11 88.87(13) . . yes
F8 P2 F12 89.81(13) . . yes
F9 P2 F10 91.26(16) . . yes
F9 P2 F11 178.69(15) . . yes
F7 P2 F12 88.45(13) . . yes
F8 P2 F9 89.85(14) . . yes
C3 N1 C13A 120.6(9) . . yes
C2 N1 C13A 125.7(8) . . yes
C1 N1 C2 127.4(2) . . yes
C1 N1 C3 119.8(3) . . yes
C2 N1 C3 111.9(2) . . yes
C2 N2 C5 124.4(2) . . yes
C4 N2 C5 122.4(2) . . yes
C2 N2 C4 112.5(3) . . yes
C5 N3 C6 120.8(2) . . yes
F13 P3 F14 90.08(14) . . yes
F13 P3 F15 90.06(14) . . yes
F13 P3 F13 180.00 . 2_765 yes
F13 P3 F14 89.92(14) . 2_765 yes
C5 N3 C7 127.1(2) . . yes
C6 N3 C7 111.8(2) . . yes
F14 P3 F14 180.00 . 2_765 yes
F14 P3 F15 89.13(12) . 2_765 yes
F13 P3 F15 89.94(14) 2_765 . yes
F14 P3 F15 89.13(12) 2_765 . yes
F15 P3 F15 180.00 . 2_765 yes
F13 P3 F14 90.08(14) 2_765 2_765 yes
F13 P3 F15 90.06(14) 2_765 2_765 yes
F14 P3 F15 90.87(12) 2_765 2_765 yes
F13 P3 F14 89.92(14) 2_765 . yes
F13 P3 F15 89.94(14) . 2_765 yes
F14 P3 F15 90.87(12) . . yes
C6 N4 C8 111.8(2) . . yes
C6 N4 C9 120.5(2) . . yes
C8 N4 C9 127.0(2) . . yes
C9 N5 C10 124.8(2) . . yes
C10 N5 C11 112.5(3) . . yes
C9 N5 C11 122.7(2) . . yes
C12 N6 C13 122.0(3) . . yes
C1A N6 C10 126.0(9) . . yes
C10 N6 C12 112.5(3) . . yes
C1A N6 C12 117.9(9) . . yes
C10 N6 C13 125.5(3) . . yes
C13 N7 C14 124.4(3) . . yes
C13 N7 C15 126.8(3) . . yes
C14 N7 C15 108.7(3) . . yes
C14A N7A C15A 108.7(11) . . yes
C13A N7A C15A 126.6(13) . . yes
C13A N7A C14A 124.5(13) . . yes
C14 N8 C16 109.0(4) . . yes
C16 N8 C17 125.8(4) . . yes
C14 N8 C17 125.2(4) . . yes
C14A N8A C17A 125(2) . . yes
C16A N8A C17A 126(2) . . yes
C14A N8A C16A 109.0(17) . . yes
Ru1 N9 C18 174.7(2) . . yes
Ru1 N10 C20 172.0(2) . . yes
Ru1 N11 C22 172.4(2) . . yes
Ru1 C2 N2 122.3(2) . . yes
N1 C2 N2 102.1(2) . . yes
Ru1 C2 N1 135.56(17) . . yes
N1 C3 C4 107.2(3) . . yes
N2 C4 C3 106.2(3) . . yes
N2 C5 N3 109.6(2) . . yes
N3 C6 N4 103.5(2) . . yes
Ru1 C6 N3 128.33(19) . . yes
Ru1 C6 N4 127.69(18) . . yes
N3 C7 C8 106.3(3) . . yes
N4 C8 C7 106.7(3) . . yes
N4 C9 N5 108.7(2) . . yes
N5 C10 N6 102.1(2) . . yes
Ru1 C10 N6 136.01(18) . . yes
Ru1 C10 N5 121.8(2) . . yes
N5 C11 C12 106.4(2) . . yes
N6 C12 C11 106.5(3) . . yes
N6 C13 N7 111.1(3) . . yes
N1 C13A N7A 111.2(14) . . yes
N7 C14 N8 108.4(3) . . yes
N7A C14A N8A 108.3(14) . . yes
N7 C15 C16 106.8(3) . . yes
N7A C15A C16A 107.0(13) . . yes
N8 C16 C15 107.1(3) . . yes
N8A C16A C15A 106.9(15) . . yes
N9 C18 C19 177.9(3) . . yes
N10 C20 C21 178.5(3) . . yes
N11 C22 C23 179.3(3) . . yes
N1 C1 H1B 109.00 . . no
N1 C1 H1C 110.00 . . no
H1A C1 H1C 109.00 . . no
H1B C1 H1C 109.00 . . no
H1A C1 H1B 109.00 . . no
N1 C1 H1A 109.00 . . no
N6 C1A H1F 109.00 . . no
N6 C1A H1D 109.00 . . no
N6 C1A H1E 109.00 . . no
H1E C1A H1F 109.00 . . no
H1D C1A H1E 109.00 . . no
H1D C1A H1F 109.00 . . no
C4 C3 H3 126.00 . . no
N1 C3 H3 126.00 . . no
N2 C4 H4 127.00 . . no
C3 C4 H4 127.00 . . no
N2 C5 H5A 110.00 . . no
N2 C5 H5B 110.00 . . no
N3 C5 H5A 110.00 . . no
N3 C5 H5B 110.00 . . no
H5A C5 H5B 108.00 . . no
N3 C7 H7 127.00 . . no
C8 C7 H7 127.00 . . no
N4 C8 H8 127.00 . . no
C7 C8 H8 127.00 . . no
N4 C9 H9B 110.00 . . no
N5 C9 H9A 110.00 . . no
N4 C9 H9A 110.00 . . no
N5 C9 H9B 110.00 . . no
H9A C9 H9B 108.00 . . no
N5 C11 H11 127.00 . . no
C12 C11 H11 127.00 . . no
C11 C12 H12 127.00 . . no
N6 C12 H12 127.00 . . no
N6 C13 H13A 109.00 . . no
N7 C13 H13A 109.00 . . no
N6 C13 H13B 109.00 . . no
H13A C13 H13B 108.00 . . no
N7 C13 H13B 109.00 . . no
N1 C13A H13C 109.00 . . no
N1 C13A H13D 109.00 . . no
H13C C13A H13D 108.00 . . no
N7A C13A H13C 109.00 . . no
N7A C13A H13D 110.00 . . no
N7 C14 H14 126.00 . . no
N8 C14 H14 126.00 . . no
N8A C14A H14B 126.00 . . no
N7A C14A H14B 126.00 . . no
N7 C15 H15 127.00 . . no
C16 C15 H15 127.00 . . no
C16A C15A H15B 126.00 . . no
N7A C15A H15B 127.00 . . no
C15 C16 H16 126.00 . . no
N8 C16 H16 126.00 . . no
C15A C16A H16B 127.00 . . no
N8A C16A H16B 126.00 . . no
N8 C17 H17A 109.00 . . no
N8 C17 H17C 109.00 . . no
H17A C17 H17B 110.00 . . no
N8 C17 H17B 109.00 . . no
H17B C17 H17C 109.00 . . no
H17A C17 H17C 110.00 . . no
N8A C17A H17E 110.00 . . no
N8A C17A H17F 110.00 . . no
H17D C17A H17F 109.00 . . no
H17E C17A H17F 110.00 . . no
H17D C17A H17E 109.00 . . no
N8A C17A H17D 109.00 . . no
H19A C19 H19B 109.00 . . no
H19A C19 H19C 109.00 . . no
H19B C19 H19C 109.00 . . no
C18 C19 H19C 109.00 . . no
C18 C19 H19A 110.00 . . no
C18 C19 H19B 109.00 . . no
C20 C21 H21B 109.00 . . no
H21A C21 H21C 109.00 . . no
C20 C21 H21C 110.00 . . no
H21A C21 H21B 109.00 . . no
C20 C21 H21A 109.00 . . no
H21B C21 H21C 110.00 . . no
C22 C23 H23C 110.00 . . no
H23A C23 H23C 110.00 . . no
H23B C23 H23C 109.00 . . no
H23A C23 H23B 109.00 . . no
C22 C23 H23A 109.00 . . no
C22 C23 H23B 109.00 . . no
N12A C24A C25A 176.5(10) . . yes
C24A C25A H25D 110.00 . . no
C24A C25A H25E 109.00 . . no
C24A C25A H25F 109.00 . . no
H25D C25A H25E 109.00 . . no
H25D C25A H25F 109.00 . . no
H25E C25A H25F 110.00 . . no
N12 C24 C25 176(4) . . yes
C24 C25 H25A 110.00 . . no
C24 C25 H25B 110.00 . . no
C24 C25 H25C 109.00 . . no
H25A C25 H25B 109.00 . . no
H25A C25 H25C 110.00 . . no
H25B C25 H25C 109.00 . . no

loop_
_geom_bond_atom_site_label_1
_geom_bond_atom_site_label_2
_geom_bond_distance
_geom_bond_site_symmetry_2
_geom_bond_publ_flag
Ru1 N9 2.123(2) . yes
Ru1 N10 2.103(2) . yes
Ru1 N11 2.102(2) . yes
Ru1 C2 2.062(2) . yes
Ru1 C6 1.998(2) . yes
Ru1 C10 2.057(3) . yes
P1 F5A 1.580(12) . yes
P1 F6A 1.647(12) . yes
P1 F4 1.592(3) . yes
P1 F5 1.596(3) . yes
P1 F6 1.580(3) . yes
P1 F1A 1.489(13) . yes
P1 F1 1.617(4) . yes
P1 F2 1.564(4) . yes
P1 F3 1.587(4) . yes
P1 F4A 1.525(13) . yes
P1 F2A 1.698(13) . yes
P1 F3A 1.608(10) . yes
P4 F16 1.602(3) . yes
P4 F17 1.595(2) . yes
P4 F18 1.591(2) . yes
P4 F16A 1.584(14) . yes
P4 F17 1.595(2) 2_576 yes
P4 F18 1.591(2) 2_576 yes
P4 F16A 1.584(14) 2_576 yes
P4 F17A 1.571(17) 2_576 yes
P4 F17A 1.571(17) . yes
P4 F16 1.602(3) 2_576 yes
P2 F7 1.599(3) . yes
P2 F11 1.594(3) . yes
P2 F12 1.591(2) . yes
P2 F8 1.593(2) . yes
P2 F9 1.594(3) . yes
P2 F10 1.588(2) . yes
N1 C3 1.390(4) . yes
N1 C13A 1.43(2) . yes
N1 C1 1.471(5) . yes
N1 C2 1.367(4) . yes
N2 C2 1.374(3) . yes
N2 C4 1.385(4) . yes
N2 C5 1.457(4) . yes
P3 F15 1.591(2) . yes
P3 F13 1.608(3) . yes
P3 F14 1.589(2) . yes
N3 C5 1.437(4) . yes
N3 C6 1.357(3) . yes
N3 C7 1.391(4) . yes
P3 F15 1.591(2) 2_765 yes
P3 F13 1.608(3) 2_765 yes
P3 F14 1.589(2) 2_765 yes
N4 C6 1.353(3) . yes
N4 C8 1.390(4) . yes
N4 C9 1.447(4) . yes
N5 C9 1.457(4) . yes
N5 C10 1.365(3) . yes
N5 C11 1.387(4) . yes
N6 C12 1.389(3) . yes
N6 C10 1.361(4) . yes
N6 C13 1.415(6) . yes
N6 C1A 1.60(2) . yes
N7 C13 1.471(5) . yes
N7 C15 1.385(4) . yes
N7 C14 1.328(5) . yes
N7A C14A 1.328(18) . yes
N7A C13A 1.47(2) . yes
N7A C15A 1.384(18) . yes
N8 C17 1.476(7) . yes
N8 C14 1.323(6) . yes
N8 C16 1.381(6) . yes
N8A C16A 1.38(3) . yes
N8A C14A 1.33(3) . yes
N8A C17A 1.47(3) . yes
N9 C18 1.136(3) . yes
N10 C20 1.135(4) . yes
N11 C22 1.138(4) . yes
C3 C4 1.334(5) . no
C7 C8 1.338(4) . no
C11 C12 1.333(5) . no
C15 C16 1.345(6) . no
C15A C16A 1.34(2) . no
C18 C19 1.463(4) . no
C20 C21 1.462(5) . no
C22 C23 1.458(4) . no
C1 H1B 0.9800 . no
C1 H1A 0.9800 . no
C1 H1C 0.9800 . no
C1A H1D 0.9800 . no
C1A H1E 0.9800 . no
C1A H1F 0.9800 . no
C3 H3 0.9500 . no
C4 H4 0.9500 . no
C5 H5A 0.9900 . no
C5 H5B 0.9900 . no
C7 H7 0.9500 . no
C8 H8 0.9500 . no
C9 H9B 0.9900 . no
C9 H9A 0.9900 . no
C11 H11 0.9500 . no
C12 H12 0.9500 . no
C13 H13A 0.9900 . no
C13 H13B 0.9900 . no
C13A H13C 0.9900 . no
C13A H13D 0.9900 . no
C14 H14 0.9500 . no
C14A H14B 0.9500 . no
C15 H15 0.9500 . no
C15A H15B 0.9500 . no
C16 H16 0.9500 . no
C16A H16B 0.9500 . no
C17 H17C 0.9800 . no
C17 H17A 0.9800 . no
C17 H17B 0.9800 . no
C17A H17F 0.9800 . no
C17A H17D 0.9800 . no
C17A H17E 0.9800 . no
C19 H19A 0.9800 . no
C19 H19B 0.9800 . no
C19 H19C 0.9800 . no
C21 H21A 0.9800 . no
C21 H21B 0.9800 . no
C21 H21C 0.9800 . no
C23 H23C 0.9800 . no
C23 H23A 0.9800 . no
C23 H23B 0.9800 . no
N12A C24A 1.143(13) . yes
C24A C25A 1.468(12) . no
N12 C24 0.95(4) . yes
C25A H25E 0.9800 . no
C25A H25F 0.9800 . no
C25A H25D 0.9800 . no
C24 C25 1.52(4) . no
C25 H25A 0.9800 . no
C25 H25B 0.9800 . no
C25 H25C 0.9800 . no

loop_
_geom_torsion_atom_site_label_1
_geom_torsion_atom_site_label_2
_geom_torsion_atom_site_label_3
_geom_torsion_atom_site_label_4
_geom_torsion
_geom_torsion_publ_flag
N9 Ru1 C2 N1 23.3(3) no
N9 Ru1 C2 N2 -153.5(2) no
N11 Ru1 C2 N1 107.5(3) no
N11 Ru1 C2 N2 -69.3(2) no
C6 Ru1 C2 N1 -155.9(3) no
C6 Ru1 C2 N2 27.3(2) no
C10 Ru1 C2 N1 -74.1(3) no
C10 Ru1 C2 N2 109.1(2) no
N10 Ru1 C6 N3 141.6(3) no
N10 Ru1 C6 N4 -48.1(3) no
N11 Ru1 C6 N3 54.2(3) no
N11 Ru1 C6 N4 -135.5(2) no
C2 Ru1 C6 N3 -31.2(3) no
C2 Ru1 C6 N4 139.1(3) no
C10 Ru1 C6 N3 -133.2(3) no
C10 Ru1 C6 N4 37.1(2) no
N9 Ru1 C10 N5 143.89(19) no
N9 Ru1 C10 N6 -32.3(3) no
N10 Ru1 C10 N5 61.27(19) no
N10 Ru1 C10 N6 -114.9(2) no
C2 Ru1 C10 N5 -118.18(19) no
C2 Ru1 C10 N6 65.6(3) no
C6 Ru1 C10 N5 -34.94(19) no
C6 Ru1 C10 N6 148.9(3) no
C1 N1 C2 Ru1 -9.2(4) no
C1 N1 C2 N2 168.1(3) no
C3 N1 C2 Ru1 -178.7(2) no
C3 N1 C2 N2 -1.4(3) no
C1 N1 C3 C4 -169.1(3) no
C2 N1 C3 C4 1.3(3) no
C4 N2 C2 Ru1 178.81(19) no
C4 N2 C2 N1 1.1(3) no
C5 N2 C2 Ru1 8.4(3) no
C5 N2 C2 N1 -169.3(2) no
C2 N2 C4 C3 -0.4(3) no
C5 N2 C4 C3 170.3(3) no
C2 N2 C5 N3 -53.0(3) no
C4 N2 C5 N3 137.4(3) no
C6 N3 C5 N2 49.6(4) no
C7 N3 C5 N2 -123.7(3) no
C5 N3 C6 Ru1 -2.9(4) no
C5 N3 C6 N4 -175.0(3) no
C7 N3 C6 Ru1 171.3(2) no
C7 N3 C6 N4 -0.8(3) no
C5 N3 C7 C8 174.4(3) no
C6 N3 C7 C8 0.6(4) no
C8 N4 C6 Ru1 -171.5(2) no
C8 N4 C6 N3 0.7(3) no
C9 N4 C6 Ru1 -0.6(4) no
C9 N4 C6 N3 171.6(3) no
C6 N4 C8 C7 -0.3(4) no
C9 N4 C8 C7 -170.5(3) no
C6 N4 C9 N5 -49.0(3) no
C8 N4 C9 N5 120.4(3) no
C10 N5 C9 N4 50.1(3) no
C11 N5 C9 N4 -132.9(3) no
C9 N5 C10 Ru1 -0.9(3) no
C9 N5 C10 N6 176.4(2) no
C11 N5 C10 Ru1 -178.17(19) no
C11 N5 C10 N6 -0.9(3) no
C9 N5 C11 C12 -176.4(3) no
C10 N5 C11 C12 0.9(3) no
C12 N6 C10 Ru1 177.3(2) no
C12 N6 C10 N5 0.6(3) no
C13 N6 C10 Ru1 -3.6(4) no
C13 N6 C10 N5 179.8(3) no
C10 N6 C12 C11 -0.1(3) no
C13 N6 C12 C11 -179.3(3) no
C10 N6 C13 N7 -104.3(4) no
C12 N6 C13 N7 74.8(4) no
C14 N7 C13 N6 -147.5(3) no
C15 N7 C13 N6 36.5(5) no
C13 N7 C14 N8 -175.9(4) no
C15 N7 C14 N8 0.7(4) no
C13 N7 C15 C16 175.8(3) no
C14 N7 C15 C16 -0.6(3) no
C16 N8 C14 N7 -0.5(4) no
C17 N8 C14 N7 -179.4(4) no
C14 N8 C16 C15 0.1(5) no
C17 N8 C16 C15 178.9(4) no
N1 C3 C4 N2 -0.5(3) no
N3 C7 C8 N4 -0.2(4) no
N5 C11 C12 N6 -0.4(3) no
N7 C15 C16 N8 0.4(4) no
